data_7239641
loop_
_publ_author_name
'Guo, Yaning'
'Hu, Xiaobing'
'Zhang, Xinli'
'Pu, Xiaohua'
'Wang, Yue'

_publ_section_title
;
 The synthesis of a Cu(ii) Schiff base complex using a bidentate N2O2
 donor ligand: crystal structure, photophysical properties, and
 antibacterial activities
;
_journal_issue 71
_journal_name_full 'RSC Advances'
_journal_page_first 41737
_journal_paper_doi 10.1039/C9RA07298E
_journal_volume 9
_journal_year 2019
_chemical_formula_sum 'C15 H13 Br Cl N O'
_chemical_formula_weight 338.62
_space_group_IT_number 14
_space_group_name_Hall '-P 2ybc'
_space_group_name_H-M_alt 'P 1 21/c 1'
_symmetry_cell_setting monoclinic
_symmetry_space_group_name_H-M 'P 1 21/c 1'
_atom_sites_solution_hydrogens geom
_atom_sites_solution_primary direct
_atom_sites_solution_secondary difmap
_audit_creation_method SHELXL-97
_audit_update_record
;
2014-12-24 deposited with the CCDC.	2019-11-22 downloaded from the CCDC.
;
_cell_angle_alpha 90.00
_cell_angle_beta 116.556(4)
_cell_angle_gamma 90.00
_cell_formula_units_Z 4
_cell_length_a 12.621(5)
_cell_length_b 9.092(3)
_cell_length_c 13.389(5)
_cell_measurement_reflns_used 4766
_cell_measurement_temperature 133(2)
_cell_measurement_theta_max 30.031
_cell_measurement_theta_min 2.813
_cell_volume 1374.3(9)
_computing_cell_refinement 'CrystalClear (Rigaku Inc., 2008)'
_computing_data_collection 'CrystalClear (Rigaku Inc., 2008)'
_computing_data_reduction 'CrystalClear (Rigaku Inc., 2008)'
_computing_structure_refinement 'SHELXL-97 (Sheldrick, 1997)'
_computing_structure_solution 'SHELXS-97 (Sheldrick, 1990)'
_diffrn_ambient_temperature 133(2)
_diffrn_detector_area_resol_mean 28.5714
_diffrn_measured_fraction_theta_full 0.984
_diffrn_measured_fraction_theta_max 0.984
_diffrn_measurement_device_type AFC10/Saturn724+
_diffrn_measurement_method 'phi and omega scans'
_diffrn_radiation_monochromator graphite
_diffrn_radiation_source 'Rotating Anode'
_diffrn_radiation_type MoK\a
_diffrn_radiation_wavelength 0.71073
_diffrn_reflns_av_R_equivalents 0.0389
_diffrn_reflns_av_sigmaI/netI 0.0578
_diffrn_reflns_limit_h_max 17
_diffrn_reflns_limit_h_min -17
_diffrn_reflns_limit_k_max 12
_diffrn_reflns_limit_k_min -12
_diffrn_reflns_limit_l_max 18
_diffrn_reflns_limit_l_min -18
_diffrn_reflns_number 10049
_diffrn_reflns_theta_full 30.03
_diffrn_reflns_theta_max 30.03
_diffrn_reflns_theta_min 2.81
_diffrn_standards_decay_% 0
_diffrn_standards_interval_count 0
_diffrn_standards_interval_time 0
_diffrn_standards_number 0
_exptl_absorpt_coefficient_mu 3.176
_exptl_absorpt_correction_T_max 0.5911
_exptl_absorpt_correction_T_min 0.4115
_exptl_absorpt_correction_type Multi-scans
_exptl_crystal_colour Yellow
_exptl_crystal_density_diffrn 1.637
_exptl_crystal_density_method 'not measured'
_exptl_crystal_description Chunk
_exptl_crystal_F_000 680
_exptl_crystal_size_max 0.34
_exptl_crystal_size_mid 0.30
_exptl_crystal_size_min 0.19
_refine_diff_density_max 1.143
_refine_diff_density_min -0.645
_refine_diff_density_rms 0.090
_refine_ls_extinction_method none
_refine_ls_goodness_of_fit_ref 0.999
_refine_ls_hydrogen_treatment mixed
_refine_ls_matrix_type full
_refine_ls_number_parameters 178
_refine_ls_number_reflns 3954
_refine_ls_number_restraints 0
_refine_ls_restrained_S_all 0.999
_refine_ls_R_factor_all 0.0529
_refine_ls_R_factor_gt 0.0337
_refine_ls_shift/su_max 0.001
_refine_ls_shift/su_mean 0.000
_refine_ls_structure_factor_coef Fsqd
_refine_ls_weighting_details 'calc w=1/[\s^2^(Fo^2^)+(0.0252P)^2^+0.0000P] where P=(Fo^2^+2Fc^2^)/3'
_refine_ls_weighting_scheme calc
_refine_ls_wR_factor_gt 0.0698
_refine_ls_wR_factor_ref 0.0740
_reflns_number_gt 2799
_reflns_number_total 3954
_reflns_threshold_expression >2sigma(I)
_cod_data_source_file c9ra07298e2.cif
_cod_data_source_block y2984
_cod_depositor_comments
;
The following automatic conversions were performed:

data item '_symmetry_cell_setting' value 'Monoclinic' was changed to
'monoclinic' in accordance with the
/home/data/users/saulius/crontab/automatic-downloads/rss-feeds/RSC/lib/dictionaries/cif_core.dic
dictionary named 'cif_core.dic' version 2.4.2 last updated on
2011-04-26.

Automatic conversion script
Id: cif_fix_values 7556 2019-12-06 15:28:31Z antanas 
;
_cod_original_cell_volume 1374.4(9)
_cod_original_sg_symbol_H-M P2(1)/c
_cod_database_code 7239641

loop_
_symmetry_equiv_pos_as_xyz
'x, y, z'
'-x, y+1/2, -z+1/2'
'-x, -y, -z'
'x, -y-1/2, z-1/2'

loop_
_atom_site_label
_atom_site_type_symbol
_atom_site_fract_x
_atom_site_fract_y
_atom_site_fract_z
_atom_site_U_iso_or_equiv
_atom_site_adp_type
_atom_site_occupancy
_atom_site_symmetry_multiplicity
_atom_site_calc_flag
_atom_site_refinement_flags
Br1 Br 0.57884(2) 0.24596(2) 0.497635(19) 0.02287(7) Uani 1 1 d .
Cl1 Cl 0.84738(5) 0.54823(7) 0.88772(5) 0.02985(15) Uani 1 1 d .
O1 O 0.38307(14) 0.35102(18) 0.55058(13) 0.0236(4) Uani 1 1 d .
N1 N 0.29029(16) 0.4858(2) 0.66274(15) 0.0203(4) Uani 1 1 d .
C1 C 0.48890(19) 0.3950(2) 0.62994(17) 0.0179(5) Uani 1 1 d .
C2 C 0.5922(2) 0.3586(2) 0.62139(17) 0.0187(5) Uani 1 1 d .
C3 C 0.70231(19) 0.4032(2) 0.70028(17) 0.0206(5) Uani 1 1 d .
H3 H 0.7716 0.3775 0.6932 0.025 Uiso 1 1 calc R
C4 C 0.7102(2) 0.4865(2) 0.79065(18) 0.0214(5) Uani 1 1 d .
C5 C 0.6107(2) 0.5226(2) 0.80286(19) 0.0212(5) Uani 1 1 d .
H5 H 0.6178 0.5782 0.8656 0.025 Uiso 1 1 calc R
C6 C 0.49982(19) 0.4774(2) 0.72315(18) 0.0183(5) Uani 1 1 d .
C7 C 0.3947(2) 0.5197(2) 0.73508(19) 0.0208(5) Uani 1 1 d .
H7 H 0.4042 0.5745 0.7990 0.025 Uiso 1 1 calc R
C8 C 0.19137(18) 0.5334(2) 0.68033(18) 0.0175(5) Uani 1 1 d .
C9 C 0.1784(2) 0.4863(2) 0.77439(18) 0.0193(5) Uani 1 1 d .
C10 C 0.0814(2) 0.5369(2) 0.78672(19) 0.0224(5) Uani 1 1 d .
H10 H 0.0708 0.5061 0.8494 0.027 Uiso 1 1 calc R
C11 C -0.0004(2) 0.6314(3) 0.70949(18) 0.0275(5) Uani 1 1 d .
H11 H -0.0652 0.6674 0.7204 0.033 Uiso 1 1 calc R
C12 C 0.0129(2) 0.6730(3) 0.61662(19) 0.0259(5) Uani 1 1 d .
H12 H -0.0441 0.7366 0.5633 0.031 Uiso 1 1 calc R
C13 C 0.10765(19) 0.6241(2) 0.59898(18) 0.0204(5) Uani 1 1 d .
C14 C 0.2625(2) 0.3800(3) 0.85753(18) 0.0257(5) Uani 1 1 d .
H14A H 0.3353 0.4316 0.9072 0.031 Uiso 1 1 calc R
H14B H 0.2815 0.3014 0.8181 0.031 Uiso 1 1 calc R
H14C H 0.2256 0.3375 0.9017 0.031 Uiso 1 1 calc R
C15 C 0.1214(2) 0.6714(3) 0.49790(18) 0.0286(6) Uani 1 1 d .
H15A H 0.1786 0.7523 0.5181 0.034 Uiso 1 1 calc R
H15B H 0.0447 0.7043 0.4396 0.034 Uiso 1 1 calc R
H15C H 0.1500 0.5883 0.4700 0.034 Uiso 1 1 calc R
H1O H 0.331(3) 0.382(4) 0.578(3) 0.084(12) Uiso 1 1 d .

loop_
_atom_site_aniso_label
_atom_site_aniso_U_11
_atom_site_aniso_U_22
_atom_site_aniso_U_33
_atom_site_aniso_U_23
_atom_site_aniso_U_13
_atom_site_aniso_U_12
Br1 0.02417(13) 0.02510(13) 0.02233(13) -0.00421(10) 0.01306(10) -0.00047(10)
Cl1 0.0219(3) 0.0414(4) 0.0257(3) -0.0090(3) 0.0101(3) -0.0086(3)
O1 0.0181(9) 0.0281(9) 0.0242(9) -0.0072(7) 0.0090(8) -0.0024(7)
N1 0.0173(10) 0.0218(10) 0.0228(11) 0.0031(8) 0.0099(9) 0.0017(7)
C1 0.0187(12) 0.0150(10) 0.0187(11) 0.0032(9) 0.0073(10) -0.0012(8)
C2 0.0240(12) 0.0177(11) 0.0186(11) 0.0007(9) 0.0132(10) 0.0013(9)
C3 0.0181(12) 0.0226(12) 0.0250(12) 0.0016(10) 0.0131(10) 0.0001(9)
C4 0.0195(12) 0.0227(12) 0.0223(13) 0.0014(10) 0.0096(10) -0.0025(9)
C5 0.0221(13) 0.0220(11) 0.0205(12) -0.0004(10) 0.0104(10) -0.0017(9)
C6 0.0199(12) 0.0178(11) 0.0210(12) -0.0014(9) 0.0125(10) -0.0005(9)
C7 0.0233(13) 0.0197(11) 0.0220(12) -0.0003(9) 0.0125(11) 0.0001(9)
C8 0.0138(11) 0.0188(11) 0.0197(12) -0.0023(9) 0.0074(10) 0.0003(8)
C9 0.0181(12) 0.0205(11) 0.0174(12) -0.0005(9) 0.0061(10) 0.0001(9)
C10 0.0245(13) 0.0257(12) 0.0212(12) 0.0044(10) 0.0139(10) 0.0029(9)
C11 0.0232(13) 0.0330(14) 0.0323(14) 0.0049(11) 0.0178(12) 0.0079(10)
C12 0.0214(13) 0.0294(13) 0.0287(13) 0.0100(11) 0.0129(11) 0.0103(10)
C13 0.0188(12) 0.0227(12) 0.0214(12) 0.0015(10) 0.0105(10) -0.0006(9)
C14 0.0218(13) 0.0278(13) 0.0254(13) 0.0048(10) 0.0086(11) 0.0026(10)
C15 0.0264(14) 0.0355(14) 0.0266(13) 0.0080(11) 0.0142(11) 0.0050(11)

loop_
_atom_type_symbol
_atom_type_description
_atom_type_scat_dispersion_real
_atom_type_scat_dispersion_imag
_atom_type_scat_source
C C 0.0033 0.0016 'International Tables Vol C Tables 4.2.6.8 and 6.1.1.4'
H H 0.0000 0.0000 'International Tables Vol C Tables 4.2.6.8 and 6.1.1.4'
N N 0.0061 0.0033 'International Tables Vol C Tables 4.2.6.8 and 6.1.1.4'
O O 0.0106 0.0060 'International Tables Vol C Tables 4.2.6.8 and 6.1.1.4'
Cl Cl 0.1484 0.1585 'International Tables Vol C Tables 4.2.6.8 and 6.1.1.4'
Br Br -0.2901 2.4595 'International Tables Vol C Tables 4.2.6.8 and 6.1.1.4'

loop_
_geom_angle_atom_site_label_1
_geom_angle_atom_site_label_2
_geom_angle_atom_site_label_3
_geom_angle
C1 O1 H1O 103.1(19)
C7 N1 C8 118.7(2)
O1 C1 C2 119.9(2)
O1 C1 C6 121.9(2)
C2 C1 C6 118.2(2)
C3 C2 C1 121.7(2)
C3 C2 Br1 119.69(17)
C1 C2 Br1 118.62(16)
C2 C3 C4 118.8(2)
C2 C3 H3 120.6
C4 C3 H3 120.6
C5 C4 C3 121.2(2)
C5 C4 Cl1 119.58(18)
C3 C4 Cl1 119.20(18)
C4 C5 C6 119.8(2)
C4 C5 H5 120.1
C6 C5 H5 120.1
C5 C6 C1 120.3(2)
C5 C6 C7 119.4(2)
C1 C6 C7 120.3(2)
N1 C7 C6 122.3(2)
N1 C7 H7 118.8
C6 C7 H7 118.8
C13 C8 C9 121.8(2)
C13 C8 N1 117.37(19)
C9 C8 N1 120.78(19)
C10 C9 C8 117.9(2)
C10 C9 C14 119.7(2)
C8 C9 C14 122.3(2)
C9 C10 C11 121.4(2)
C9 C10 H10 119.3
C11 C10 H10 119.3
C12 C11 C10 119.4(2)
C12 C11 H11 120.3
C10 C11 H11 120.3
C11 C12 C13 121.7(2)
C11 C12 H12 119.1
C13 C12 H12 119.1
C12 C13 C8 117.6(2)
C12 C13 C15 121.1(2)
C8 C13 C15 121.3(2)
C9 C14 H14A 109.5
C9 C14 H14B 109.5
H14A C14 H14B 109.5
C9 C14 H14C 109.5
H14A C14 H14C 109.5
H14B C14 H14C 109.5
C13 C15 H15A 109.5
C13 C15 H15B 109.5
H15A C15 H15B 109.5
C13 C15 H15C 109.5
H15A C15 H15C 109.5
H15B C15 H15C 109.5

loop_
_geom_bond_atom_site_label_1
_geom_bond_atom_site_label_2
_geom_bond_distance
Br1 C2 1.890(2)
Cl1 C4 1.729(2)
O1 C1 1.343(3)
O1 H1O 0.93(3)
N1 C7 1.276(3)
N1 C8 1.437(3)
C1 C2 1.398(3)
C1 C6 1.409(3)
C2 C3 1.378(3)
C3 C4 1.393(3)
C3 H3 0.9500
C4 C5 1.377(3)
C5 C6 1.389(3)
C5 H5 0.9500
C6 C7 1.457(3)
C7 H7 0.9500
C8 C13 1.398(3)
C8 C9 1.407(3)
C9 C10 1.385(3)
C9 C14 1.497(3)
C10 C11 1.386(3)
C10 H10 0.9500
C11 C12 1.380(3)
C11 H11 0.9500
C12 C13 1.391(3)
C12 H12 0.9500
C13 C15 1.502(3)
C14 H14A 0.9800
C14 H14B 0.9800
C14 H14C 0.9800
C15 H15A 0.9800
C15 H15B 0.9800
C15 H15C 0.9800

loop_
_geom_torsion_atom_site_label_1
_geom_torsion_atom_site_label_2
_geom_torsion_atom_site_label_3
_geom_torsion_atom_site_label_4
_geom_torsion
O1 C1 C2 C3 179.20(19)
C6 C1 C2 C3 -1.0(3)
O1 C1 C2 Br1 -0.6(3)
C6 C1 C2 Br1 179.22(15)
C1 C2 C3 C4 0.0(3)
Br1 C2 C3 C4 179.80(16)
C2 C3 C4 C5 1.0(3)
C2 C3 C4 Cl1 -177.87(17)
C3 C4 C5 C6 -1.0(3)
Cl1 C4 C5 C6 177.86(16)
C4 C5 C6 C1 0.0(3)
C4 C5 C6 C7 -178.2(2)
O1 C1 C6 C5 -179.20(19)
C2 C1 C6 C5 1.0(3)
O1 C1 C6 C7 -1.0(3)
C2 C1 C6 C7 179.21(19)
C8 N1 C7 C6 -179.24(19)
C5 C6 C7 N1 177.6(2)
C1 C6 C7 N1 -0.6(3)
C7 N1 C8 C13 120.2(2)
C7 N1 C8 C9 -61.6(3)
C13 C8 C9 C10 -2.3(3)
N1 C8 C9 C10 179.7(2)
C13 C8 C9 C14 175.2(2)
N1 C8 C9 C14 -2.8(3)
C8 C9 C10 C11 -0.3(3)
C14 C9 C10 C11 -177.8(2)
C9 C10 C11 C12 1.9(4)
C10 C11 C12 C13 -1.0(4)
C11 C12 C13 C8 -1.4(4)
C11 C12 C13 C15 -179.5(2)
C9 C8 C13 C12 3.1(3)
N1 C8 C13 C12 -178.8(2)
C9 C8 C13 C15 -178.9(2)
N1 C8 C13 C15 -0.7(3)
